data_4104777
loop_
_publ_author_name
'Caroline T. Saouma'
'Peter M\"uller'
'Jonas C. Peters'

_publ_section_title
;
 Characterization of Structurally Unusual Diiron NxHy Complexes
;
_journal_name_full 'Journal of the American Chemical Society'
_journal_page_first 10358
_journal_page_last 10359
_journal_paper_doi 10.1021/ja903967z
_journal_volume 131
_journal_year 2009
_chemical_formula_sum 'C108 H104 B2 Fe2 N4 P6'
_chemical_formula_weight 1777.09
_chemical_name_systematic
; 
 ? 
;
_space_group_IT_number 2
_symmetry_cell_setting triclinic
_symmetry_space_group_name_Hall '-P 1'
_symmetry_space_group_name_H-M 'P -1'
_atom_sites_solution_hydrogens geom
_atom_sites_solution_primary direct
_atom_sites_solution_secondary difmap
_audit_creation_method SHELXL-97
_cell_angle_alpha 95.483(4)
_cell_angle_beta 95.884(4)
_cell_angle_gamma 118.639(2)
_cell_formula_units_Z 2
_cell_length_a 13.5700(17)
_cell_length_b 13.8818(19)
_cell_length_c 28.049(5)
_cell_measurement_reflns_used 4580
_cell_measurement_temperature 100(2)
_cell_measurement_theta_max 25.86
_cell_measurement_theta_min 2.22
_cell_volume 4549.1(12)
_computing_cell_refinement 'SAINT 7.46A (Bruker-AXS, 2008)'
_computing_data_collection 'APEX2 3.0 (Bruker-AXS, 2008)'
_computing_data_reduction 'SAINT 7.46A (Bruker-AXS, 2008)'
_computing_structure_refinement 'SHELXL-97 (Sheldrick, 2008)'
_computing_structure_solution 'SHELXS-97 (Sheldrick, 2008)'
_diffrn_ambient_temperature 100(2)
_diffrn_detector_area_resol_mean 8.3
_diffrn_measured_fraction_theta_full 0.992
_diffrn_measured_fraction_theta_max 0.992
_diffrn_measurement_device_type 'Bruker Smart APEX CCD'
_diffrn_measurement_method 'omega and phi scans'
_diffrn_radiation_monochromator graphite
_diffrn_radiation_source 'fine-focus sealed tube'
_diffrn_radiation_type MoK\a
_diffrn_radiation_wavelength 0.71073
_diffrn_reflns_av_R_equivalents 0.0773
_diffrn_reflns_av_sigmaI/netI 0.0747
_diffrn_reflns_limit_h_max 16
_diffrn_reflns_limit_h_min -16
_diffrn_reflns_limit_k_max 17
_diffrn_reflns_limit_k_min -17
_diffrn_reflns_limit_l_max 34
_diffrn_reflns_limit_l_min -34
_diffrn_reflns_number 75437
_diffrn_reflns_theta_full 26.08
_diffrn_reflns_theta_max 26.08
_diffrn_reflns_theta_min 1.48
_exptl_absorpt_coefficient_mu 0.477
_exptl_absorpt_correction_T_max 0.9766
_exptl_absorpt_correction_T_min 0.8510
_exptl_absorpt_correction_type multi-scan
_exptl_absorpt_process_details 'SADABS (Sheldrick, 2008)'
_exptl_crystal_colour green
_exptl_crystal_density_diffrn 1.297
_exptl_crystal_description needle
_exptl_crystal_F_000 1864
_exptl_crystal_size_max 0.35
_exptl_crystal_size_mid 0.13
_exptl_crystal_size_min 0.05
_refine_diff_density_max 1.045
_refine_diff_density_min -0.510
_refine_diff_density_rms 0.080
_refine_ls_extinction_method none
_refine_ls_goodness_of_fit_ref 1.037
_refine_ls_hydrogen_treatment mixed
_refine_ls_matrix_type full
_refine_ls_number_parameters 1603
_refine_ls_number_reflns 17915
_refine_ls_number_restraints 7915
_refine_ls_restrained_S_all 0.961
_refine_ls_R_factor_all 0.1172
_refine_ls_R_factor_gt 0.0676
_refine_ls_shift/su_max 0.001
_refine_ls_shift/su_mean 0.000
_refine_ls_structure_factor_coef Fsqd
_refine_ls_weighting_details 'calc w=1/[\s^2^(Fo^2^)+(0.0948P)^2^+5.8589P] where P=(Fo^2^+2Fc^2^)/3'
_refine_ls_weighting_scheme calc
_refine_ls_wR_factor_gt 0.1718
_refine_ls_wR_factor_ref 0.2050
_reflns_number_gt 11080
_reflns_number_total 17915
_reflns_threshold_expression >2sigma(I)
_cod_data_source_file ja903967z_si_002_4.cif
_cod_data_source_block 08348
_cod_database_code 4104777

loop_
_symmetry_equiv_pos_as_xyz
'x, y, z'
'-x, -y, -z'

loop_
_atom_site_label
_atom_site_type_symbol
_atom_site_fract_x
_atom_site_fract_y
_atom_site_fract_z
_atom_site_U_iso_or_equiv
_atom_site_adp_type
_atom_site_occupancy
_atom_site_symmetry_multiplicity
_atom_site_calc_flag
_atom_site_refinement_flags
_atom_site_disorder_assembly
_atom_site_disorder_group
Fe1 Fe 0.22946(5) 0.07986(5) 0.30244(2) 0.03442(16) Uani 1 1 d DU A .
Fe2 Fe 0.09254(5) -0.17271(5) 0.23499(2) 0.03424(16) Uani 1 1 d DU B .
N1 N 0.2478(3) -0.0393(3) 0.31951(16) 0.0526(9) Uani 1 1 d DU . .
H1N H 0.302(3) -0.025(4) 0.3463(12) 0.063 Uiso 1 1 d D . .
N2 N 0.1973(3) -0.1354(3) 0.29267(15) 0.0490(9) Uani 1 1 d DU . .
H2N H 0.214(4) -0.191(3) 0.2958(17) 0.059 Uiso 1 1 d D . .
N3 N 0.1793(3) -0.0102(3) 0.23661(13) 0.0463(8) Uani 1 1 d DU . .
H3N H 0.169(3) 0.0204(12) 0.2103(5) 0.056 Uiso 1 1 d D . .
N4 N 0.0847(3) -0.0388(3) 0.26325(13) 0.0427(7) Uani 1 1 d DU . .
H4N H 0.0275(14) -0.0288(16) 0.2530(11) 0.051 Uiso 1 1 d D . .
P1 P 0.18979(10) 0.13395(9) 0.37331(4) 0.0365(3) Uani 1 1 d DU . .
C10 C 0.0513(4) 0.1325(4) 0.36732(16) 0.0483(10) Uani 1 1 d DU A .
C11 C 0.0390(5) 0.2231(4) 0.3819(2) 0.0650(13) Uani 1 1 d DU . .
H11 H 0.1046 0.2926 0.3952 0.078 Uiso 1 1 calc R A .
C12 C -0.0674(5) 0.2145(5) 0.3773(2) 0.0758(15) Uani 1 1 d DU A .
H12 H -0.0736 0.2779 0.3884 0.091 Uiso 1 1 calc R . .
C13 C -0.1624(5) 0.1186(5) 0.3576(2) 0.0764(15) Uani 1 1 d DU . .
H13 H -0.2349 0.1141 0.3540 0.092 Uiso 1 1 calc R A .
C14 C -0.1516(5) 0.0277(5) 0.3429(2) 0.0789(16) Uani 1 1 d DU A .
H14 H -0.2176 -0.0416 0.3297 0.095 Uiso 1 1 calc R . .
C15 C -0.0445(4) 0.0362(5) 0.3472(2) 0.0675(14) Uani 1 1 d DU . .
H15 H -0.0384 -0.0270 0.3357 0.081 Uiso 1 1 calc R A .
C16 C 0.1635(11) 0.0499(9) 0.4229(3) 0.0475(19) Uani 0.564(10) 1 d PDU A 1
C17 C 0.1919(9) -0.0312(9) 0.4260(4) 0.059(2) Uani 0.564(10) 1 d PDU A 1
H17B H 0.2231 -0.0503 0.4003 0.071 Uiso 0.564(10) 1 calc PR A 1
C18 C 0.1764(11) -0.0878(9) 0.4661(4) 0.067(3) Uani 0.564(10) 1 d PDU A 1
H18B H 0.1945 -0.1458 0.4673 0.081 Uiso 0.564(10) 1 calc PR A 1
C19 C 0.1351(16) -0.0573(12) 0.5028(5) 0.074(3) Uani 0.564(10) 1 d PDU A 1
H19B H 0.1277 -0.0928 0.5306 0.089 Uiso 0.564(10) 1 calc PR A 1
C20 C 0.1035(13) 0.0222(10) 0.5019(4) 0.081(3) Uani 0.564(10) 1 d PDU A 1
H20B H 0.0725 0.0404 0.5279 0.097 Uiso 0.564(10) 1 calc PR A 1
C21 C 0.1182(11) 0.0754(10) 0.4617(3) 0.070(2) Uani 0.564(10) 1 d PDU A 1
H21B H 0.0967 0.1311 0.4603 0.084 Uiso 0.564(10) 1 calc PR A 1
C16A C 0.1767(14) 0.0520(11) 0.4227(4) 0.044(2) Uani 0.436(10) 1 d PDU A 2
C17A C 0.1458(13) -0.0575(10) 0.4147(5) 0.061(3) Uani 0.436(10) 1 d PDU A 2
H17A H 0.1328 -0.0935 0.3823 0.074 Uiso 0.436(10) 1 calc PR A 2
C18A C 0.1323(15) -0.1192(12) 0.4524(5) 0.078(4) Uani 0.436(10) 1 d PDU A 2
H18A H 0.1089 -0.1960 0.4448 0.093 Uiso 0.436(10) 1 calc PR A 2
C19A C 0.151(2) -0.0736(13) 0.4991(6) 0.080(4) Uani 0.436(10) 1 d PDU A 2
H19A H 0.1409 -0.1165 0.5244 0.095 Uiso 0.436(10) 1 calc PR A 2
C20A C 0.1861(16) 0.0371(11) 0.5085(4) 0.082(4) Uani 0.436(10) 1 d PDU A 2
H20A H 0.2035 0.0729 0.5412 0.098 Uiso 0.436(10) 1 calc PR A 2
C21A C 0.1968(15) 0.0988(10) 0.4712(4) 0.071(3) Uani 0.436(10) 1 d PDU A 2
H21A H 0.2184 0.1752 0.4791 0.085 Uiso 0.436(10) 1 calc PR A 2
P2 P 0.41726(10) 0.18578(10) 0.33059(4) 0.0413(3) Uani 1 1 d DU . .
C22 C 0.4728(4) 0.1304(4) 0.37805(16) 0.0496(10) Uani 1 1 d DU A .
C23 C 0.4949(5) 0.0449(4) 0.3633(2) 0.0649(13) Uani 1 1 d DU . .
H23 H 0.4804 0.0165 0.3296 0.078 Uiso 1 1 calc R A .
C24 C 0.5375(5) 0.0000(5) 0.3964(2) 0.0746(15) Uani 1 1 d DU A .
H24 H 0.5522 -0.0581 0.3856 0.090 Uiso 1 1 calc R . .
C25 C 0.5582(5) 0.0418(5) 0.4456(2) 0.0714(15) Uani 1 1 d DU . .
H25 H 0.5865 0.0114 0.4688 0.086 Uiso 1 1 calc R A .
C26 C 0.5383(6) 0.1257(5) 0.4607(2) 0.0788(16) Uani 1 1 d DU A .
H26 H 0.5533 0.1541 0.4944 0.095 Uiso 1 1 calc R . .
C27 C 0.4960(5) 0.1703(4) 0.42734(18) 0.0634(13) Uani 1 1 d DU . .
H27 H 0.4827 0.2292 0.4386 0.076 Uiso 1 1 calc R A .
C28 C 0.5156(4) 0.1938(4) 0.28852(18) 0.0520(10) Uani 1 1 d DU A .
C29 C 0.6324(4) 0.2647(6) 0.3028(3) 0.0887(18) Uani 1 1 d DU . .
H29 H 0.6609 0.3113 0.3337 0.106 Uiso 1 1 calc R A .
C30 C 0.7080(5) 0.2674(6) 0.2716(3) 0.099(2) Uani 1 1 d DU A .
H30 H 0.7879 0.3145 0.2814 0.119 Uiso 1 1 calc R . .
C31 C 0.6651(5) 0.2011(6) 0.2267(3) 0.098(2) Uani 1 1 d DU . .
H31 H 0.7157 0.2027 0.2053 0.117 Uiso 1 1 calc R A .
C32 C 0.5534(5) 0.1345(6) 0.2128(2) 0.0891(18) Uani 1 1 d DU A .
H32 H 0.5247 0.0886 0.1818 0.107 Uiso 1 1 calc R . .
C33 C 0.4789(4) 0.1321(5) 0.2434(2) 0.0672(14) Uani 1 1 d DU . .
H33 H 0.3993 0.0857 0.2325 0.081 Uiso 1 1 calc R A .
P3 P 0.23941(9) 0.23336(9) 0.27400(4) 0.0357(2) Uani 1 1 d DU . .
C34 C 0.1158(3) 0.2302(3) 0.23790(14) 0.0359(8) Uani 1 1 d DU A .
C35 C 0.0048(4) 0.1568(4) 0.24291(16) 0.0457(10) Uani 1 1 d DU . .
H35 H -0.0089 0.1039 0.2641 0.055 Uiso 1 1 calc R A .
C36 C -0.0861(4) 0.1600(4) 0.21730(19) 0.0562(12) Uani 1 1 d DU A .
H36 H -0.1617 0.1095 0.2210 0.067 Uiso 1 1 calc R . .
C37 C -0.0667(4) 0.2370(4) 0.18627(18) 0.0548(12) Uani 1 1 d DU . .
H37 H -0.1291 0.2367 0.1674 0.066 Uiso 1 1 calc R A .
C38 C 0.0420(4) 0.3129(4) 0.18296(17) 0.0499(11) Uani 1 1 d DU A .
H38 H 0.0554 0.3680 0.1630 0.060 Uiso 1 1 calc R . .
C39 C 0.1330(4) 0.3102(4) 0.20854(15) 0.0430(10) Uani 1 1 d DU . .
H39 H 0.2085 0.3639 0.2060 0.052 Uiso 1 1 calc R A .
C40 C 0.3344(11) 0.2771(14) 0.2275(5) 0.041(2) Uani 0.58(3) 1 d PDU A 1
C41 C 0.2981(13) 0.2144(13) 0.1812(5) 0.040(2) Uani 0.58(3) 1 d PDU A 1
H41A H 0.2256 0.1488 0.1740 0.048 Uiso 0.58(3) 1 calc PR A 1
C42 C 0.3645(13) 0.2449(13) 0.1450(5) 0.043(2) Uani 0.58(3) 1 d PDU A 1
H42A H 0.3382 0.2002 0.1137 0.051 Uiso 0.58(3) 1 calc PR A 1
C43 C 0.4690(12) 0.3405(16) 0.1550(5) 0.063(3) Uani 0.58(3) 1 d PDU A 1
H43A H 0.5145 0.3624 0.1303 0.076 Uiso 0.58(3) 1 calc PR A 1
C44 C 0.5077(11) 0.4040(17) 0.2000(5) 0.081(4) Uani 0.58(3) 1 d PDU A 1
H44A H 0.5805 0.4691 0.2068 0.097 Uiso 0.58(3) 1 calc PR A 1
C45 C 0.4401(13) 0.3733(15) 0.2364(5) 0.067(4) Uani 0.58(3) 1 d PDU A 1
H45A H 0.4669 0.4188 0.2675 0.080 Uiso 0.58(3) 1 calc PR A 1
C40A C 0.3439(15) 0.2933(19) 0.2330(7) 0.042(3) Uani 0.42(3) 1 d PDU A 2
C41A C 0.3260(17) 0.2324(19) 0.1878(7) 0.044(3) Uani 0.42(3) 1 d PDU A 2
H41B H 0.2625 0.1594 0.1789 0.053 Uiso 0.42(3) 1 calc PR A 2
C42A C 0.4005(19) 0.2775(18) 0.1553(7) 0.052(4) Uani 0.42(3) 1 d PDU A 2
H42B H 0.3866 0.2365 0.1239 0.062 Uiso 0.42(3) 1 calc PR A 2
C43A C 0.4937(17) 0.3809(18) 0.1687(9) 0.066(4) Uani 0.42(3) 1 d PDU A 2
H43B H 0.5484 0.4085 0.1478 0.079 Uiso 0.42(3) 1 calc PR A 2
C44A C 0.5095(14) 0.4455(17) 0.2119(7) 0.062(4) Uani 0.42(3) 1 d PDU A 2
H44B H 0.5704 0.5201 0.2194 0.074 Uiso 0.42(3) 1 calc PR A 2
C45A C 0.4354(19) 0.4010(17) 0.2451(8) 0.063(4) Uani 0.42(3) 1 d PDU A 2
H45B H 0.4477 0.4442 0.2758 0.075 Uiso 0.42(3) 1 calc PR A 2
P4 P -0.03169(10) -0.21658(9) 0.16441(4) 0.0397(3) Uani 1 1 d DU . .
C55 C -0.1716(4) -0.2309(5) 0.17299(19) 0.0404(12) Uani 0.827(5) 1 d PDU B 1
C56 C -0.2571(5) -0.2685(5) 0.1327(2) 0.0565(15) Uani 0.827(5) 1 d PDU B 1
H56 H -0.2441 -0.2904 0.1019 0.068 Uiso 0.827(5) 1 calc PR B 1
C57 C -0.3608(5) -0.2747(6) 0.1366(2) 0.0673(18) Uani 0.827(5) 1 d PDU B 1
H57 H -0.4179 -0.2993 0.1086 0.081 Uiso 0.827(5) 1 calc PR B 1
C58 C -0.3805(5) -0.2449(7) 0.1811(2) 0.0674(18) Uani 0.827(5) 1 d PDU B 1
H58 H -0.4515 -0.2492 0.1839 0.081 Uiso 0.827(5) 1 calc PR B 1
C59 C -0.2987(4) -0.2093(5) 0.2212(2) 0.0590(16) Uani 0.827(5) 1 d PDU B 1
H59 H -0.3137 -0.1908 0.2521 0.071 Uiso 0.827(5) 1 calc PR B 1
C60 C -0.1936(4) -0.1998(4) 0.21713(19) 0.0437(13) Uani 0.827(5) 1 d PDU B 1
H60 H -0.1359 -0.1716 0.2451 0.052 Uiso 0.827(5) 1 calc PR B 1
C55A C -0.1799(10) -0.2451(17) 0.1559(9) 0.046(3) Uani 0.173(5) 1 d PDU B 2
C56A C -0.2735(13) -0.3454(16) 0.1346(7) 0.047(4) Uani 0.173(5) 1 d PDU B 2
H56A H -0.2627 -0.4018 0.1183 0.057 Uiso 0.173(5) 1 calc PR B 2
C57A C -0.3841(14) -0.3656(19) 0.1367(9) 0.060(4) Uani 0.173(5) 1 d PDU B 2
H57A H -0.4480 -0.4342 0.1210 0.071 Uiso 0.173(5) 1 calc PR B 2
C58A C -0.3990(17) -0.286(2) 0.1615(13) 0.067(5) Uani 0.173(5) 1 d PDU B 2
H58A H -0.4737 -0.3007 0.1650 0.080 Uiso 0.173(5) 1 calc PR B 2
C59A C -0.3078(16) -0.185(2) 0.1814(12) 0.068(4) Uani 0.173(5) 1 d PDU B 2
H59A H -0.3193 -0.1290 0.1979 0.082 Uiso 0.173(5) 1 calc PR B 2
C60A C -0.1981(14) -0.1632(17) 0.1777(9) 0.049(4) Uani 0.173(5) 1 d PDU B 2
H60A H -0.1352 -0.0914 0.1904 0.059 Uiso 0.173(5) 1 calc PR B 2
C61 C 0.0078(4) -0.1104(4) 0.12446(16) 0.0467(10) Uani 1 1 d DU B .
C62 C 0.0526(5) -0.1166(4) 0.08333(19) 0.0649(14) Uani 1 1 d DU . .
H62 H 0.0607 -0.1797 0.0740 0.078 Uiso 1 1 calc R B .
C63 C 0.0867(6) -0.0322(5) 0.0547(2) 0.0786(17) Uani 1 1 d DU B .
H63 H 0.1188 -0.0371 0.0266 0.094 Uiso 1 1 calc R . .
C64 C 0.0727(6) 0.0580(5) 0.0681(2) 0.0763(16) Uani 1 1 d DU . .
H64 H 0.0932 0.1145 0.0484 0.092 Uiso 1 1 calc R B .
C65 C 0.0300(5) 0.0678(4) 0.10925(18) 0.0678(14) Uani 1 1 d DU B .
H65 H 0.0223 0.1312 0.1185 0.081 Uiso 1 1 calc R . .
C66 C -0.0021(5) -0.0162(4) 0.13748(17) 0.0569(12) Uani 1 1 d DU . .
H66 H -0.0314 -0.0093 0.1662 0.068 Uiso 1 1 calc R B .
P5 P 0.16815(9) -0.26391(9) 0.19671(4) 0.0368(3) Uani 1 1 d DU . .
C67 C 0.2356(5) -0.2031(4) 0.14490(18) 0.0480(13) Uani 0.911(6) 1 d PDU B 1
C68 C 0.2730(4) -0.0933(4) 0.14212(19) 0.0538(14) Uani 0.911(6) 1 d PDU B 1
H68B H 0.2587 -0.0501 0.1659 0.065 Uiso 0.911(6) 1 calc PR B 1
C69 C 0.3310(5) -0.0431(5) 0.1057(2) 0.0630(16) Uani 0.911(6) 1 d PDU B 1
H69B H 0.3558 0.0332 0.1046 0.076 Uiso 0.911(6) 1 calc PR B 1
C70 C 0.3519(6) -0.1037(5) 0.0717(2) 0.0765(19) Uani 0.911(6) 1 d PDU B 1
H70B H 0.3912 -0.0701 0.0466 0.092 Uiso 0.911(6) 1 calc PR B 1
C71 C 0.3165(7) -0.2134(6) 0.0736(2) 0.087(2) Uani 0.911(6) 1 d PDU B 1
H71B H 0.3325 -0.2554 0.0500 0.104 Uiso 0.911(6) 1 calc PR B 1
C72 C 0.2577(6) -0.2636(5) 0.1096(2) 0.0701(19) Uani 0.911(6) 1 d PDU B 1
H72B H 0.2323 -0.3402 0.1102 0.084 Uiso 0.911(6) 1 calc PR B 1
C67A C 0.249(3) -0.219(3) 0.1465(8) 0.053(4) Uani 0.089(6) 1 d PDU B 2
C68A C 0.354(3) -0.124(3) 0.1562(12) 0.060(7) Uani 0.089(6) 1 d PDU B 2
H68A H 0.3846 -0.0849 0.1886 0.073 Uiso 0.089(6) 1 calc PR B 2
C69A C 0.416(3) -0.084(3) 0.1192(15) 0.076(7) Uani 0.089(6) 1 d PDU B 2
H69A H 0.4875 -0.0173 0.1257 0.091 Uiso 0.089(6) 1 calc PR B 2
C70A C 0.372(4) -0.144(5) 0.0734(14) 0.080(8) Uani 0.089(6) 1 d PDU B 2
H70A H 0.4169 -0.1215 0.0485 0.096 Uiso 0.089(6) 1 calc PR B 2
C71A C 0.266(4) -0.235(5) 0.0624(10) 0.074(7) Uani 0.089(6) 1 d PDU B 2
H71A H 0.2335 -0.2701 0.0295 0.089 Uiso 0.089(6) 1 calc PR B 2
C72A C 0.206(4) -0.277(4) 0.0997(9) 0.066(6) Uani 0.089(6) 1 d PDU B 2
H72A H 0.1352 -0.3452 0.0929 0.079 Uiso 0.089(6) 1 calc PR B 2
C73 C 0.2928(4) -0.2577(4) 0.23341(16) 0.0463(10) Uani 1 1 d DU B .
C74 C 0.3968(4) -0.1582(5) 0.2409(2) 0.0670(14) Uani 1 1 d DU . .
H74 H 0.4020 -0.0975 0.2262 0.080 Uiso 1 1 calc R B .
C75 C 0.4928(4) -0.1470(5) 0.2697(2) 0.0752(15) Uani 1 1 d DU B .
H75 H 0.5626 -0.0786 0.2746 0.090 Uiso 1 1 calc R . .
C76 C 0.4873(5) -0.2347(5) 0.2909(2) 0.0814(17) Uani 1 1 d DU . .
H76 H 0.5516 -0.2272 0.3115 0.098 Uiso 1 1 calc R B .
C77 C 0.3889(5) -0.3301(6) 0.2817(3) 0.113(3) Uani 1 1 d DU B .
H77 H 0.3846 -0.3920 0.2952 0.136 Uiso 1 1 calc R . .
C78 C 0.2917(5) -0.3427(5) 0.2531(3) 0.091(2) Uani 1 1 d DU . .
H78 H 0.2236 -0.4126 0.2474 0.109 Uiso 1 1 calc R B .
P6 P -0.03253(9) -0.33163(9) 0.25670(4) 0.0353(2) Uani 1 1 d DU . .
C79 C 0.0264(6) -0.3981(5) 0.2959(2) 0.0398(12) Uani 0.840(4) 1 d PDU B 1
C80 C 0.0855(5) -0.3437(5) 0.3432(2) 0.0487(14) Uani 0.840(4) 1 d PDU B 1
H80 H 0.0958 -0.2722 0.3545 0.058 Uiso 0.840(4) 1 calc PR B 1
C81 C 0.1289(6) -0.3924(5) 0.3736(2) 0.0598(16) Uani 0.840(4) 1 d PDU B 1
H81 H 0.1709 -0.3530 0.4049 0.072 Uiso 0.840(4) 1 calc PR B 1
C82 C 0.1115(6) -0.4971(5) 0.3586(2) 0.0553(18) Uani 0.840(4) 1 d PDU B 1
H82 H 0.1401 -0.5307 0.3799 0.066 Uiso 0.840(4) 1 calc PR B 1
C83 C 0.0527(9) -0.5533(6) 0.3130(3) 0.0474(15) Uani 0.840(4) 1 d PDU B 1
H83 H 0.0405 -0.6260 0.3027 0.057 Uiso 0.840(4) 1 calc PR B 1
C84 C 0.0114(7) -0.5046(5) 0.2819(3) 0.0382(15) Uani 0.840(4) 1 d PDU B 1
H84 H -0.0281 -0.5442 0.2503 0.046 Uiso 0.840(4) 1 calc PR B 1
C85 C -0.1239(5) -0.3193(5) 0.2988(2) 0.0485(14) Uani 0.840(4) 1 d PDU B 1
C86 C -0.0791(6) -0.2269(5) 0.3357(2) 0.0711(19) Uani 0.840(4) 1 d PDU B 1
H86A H -0.0031 -0.1687 0.3375 0.085 Uiso 0.840(4) 1 calc PR B 1
C87 C -0.1430(7) -0.2182(6) 0.3697(3) 0.097(3) Uani 0.840(4) 1 d PDU B 1
H87A H -0.1096 -0.1558 0.3952 0.116 Uiso 0.840(4) 1 calc PR B 1
C88 C -0.2543(7) -0.2992(6) 0.3667(3) 0.094(3) Uani 0.840(4) 1 d PDU B 1
H88A H -0.3003 -0.2909 0.3883 0.113 Uiso 0.840(4) 1 calc PR B 1
C89 C -0.2976(6) -0.3913(6) 0.3325(3) 0.084(2) Uani 0.840(4) 1 d PDU B 1
H89A H -0.3736 -0.4492 0.3311 0.100 Uiso 0.840(4) 1 calc PR B 1
C90 C -0.2331(5) -0.4029(5) 0.2992(2) 0.0643(17) Uani 0.840(4) 1 d PDU B 1
H90A H -0.2649 -0.4697 0.2764 0.077 Uiso 0.840(4) 1 calc PR B 1
C79A C 0.039(2) -0.388(2) 0.2946(10) 0.041(4) Uani 0.160(4) 1 d PDU B 2
C80A C 0.130(2) -0.313(2) 0.3299(9) 0.046(5) Uani 0.160(4) 1 d PDU B 2
H80A H 0.1544 -0.2354 0.3332 0.055 Uiso 0.160(4) 1 calc PR B 2
C81A C 0.185(2) -0.351(2) 0.3603(9) 0.053(5) Uani 0.160(4) 1 d PDU B 2
H81A H 0.2479 -0.3001 0.3846 0.064 Uiso 0.160(4) 1 calc PR B 2
C82A C 0.149(3) -0.462(2) 0.3553(13) 0.052(5) Uani 0.160(4) 1 d PDU B 2
H82A H 0.1873 -0.4873 0.3766 0.062 Uiso 0.160(4) 1 calc PR B 2
C83A C 0.060(4) -0.537(2) 0.3207(17) 0.048(5) Uani 0.160(4) 1 d PDU B 2
H83A H 0.0358 -0.6146 0.3181 0.058 Uiso 0.160(4) 1 calc PR B 2
C84A C 0.005(4) -0.500(2) 0.2892(15) 0.043(5) Uani 0.160(4) 1 d PDU B 2
H84A H -0.0552 -0.5508 0.2640 0.052 Uiso 0.160(4) 1 calc PR B 2
C85A C -0.1408(18) -0.341(3) 0.2921(7) 0.053(3) Uani 0.160(4) 1 d PDU B 2
C86A C -0.1202(19) -0.329(2) 0.3418(7) 0.065(4) Uani 0.160(4) 1 d PDU B 2
H86B H -0.0530 -0.3245 0.3581 0.078 Uiso 0.160(4) 1 calc PR B 2
C87A C -0.200(2) -0.323(2) 0.3678(8) 0.077(4) Uani 0.160(4) 1 d PDU B 2
H87B H -0.1856 -0.3120 0.4023 0.093 Uiso 0.160(4) 1 calc PR B 2
C88A C -0.298(2) -0.333(3) 0.3440(10) 0.068(5) Uani 0.160(4) 1 d PDU B 2
H88B H -0.3534 -0.3339 0.3622 0.082 Uiso 0.160(4) 1 calc PR B 2
C89A C -0.3178(19) -0.342(3) 0.2949(10) 0.071(4) Uani 0.160(4) 1 d PDU B 2
H89B H -0.3854 -0.3470 0.2788 0.085 Uiso 0.160(4) 1 calc PR B 2
C90A C -0.2372(17) -0.344(2) 0.2688(8) 0.059(4) Uani 0.160(4) 1 d PDU B 2
H90B H -0.2485 -0.3481 0.2345 0.071 Uiso 0.160(4) 1 calc PR B 2
B1 B 0.3712(5) 0.3608(4) 0.3699(2) 0.0504(11) Uani 1 1 d DU . .
C1 C 0.4348(5) 0.4873(4) 0.40081(17) 0.0573(12) Uani 1 1 d DU A .
C2 C 0.5281(5) 0.5227(4) 0.43807(18) 0.0668(14) Uani 1 1 d DU . .
H2 H 0.5535 0.4719 0.4452 0.080 Uiso 1 1 calc R A .
C3 C 0.5843(6) 0.6293(5) 0.46488(19) 0.0742(15) Uani 1 1 d DU A .
H3 H 0.6463 0.6500 0.4902 0.089 Uiso 1 1 calc R . .
C4 C 0.5500(5) 0.7057(5) 0.4547(2) 0.0747(16) Uani 1 1 d DU . .
H4 H 0.5871 0.7784 0.4733 0.090 Uiso 1 1 calc R A .
C5 C 0.4638(6) 0.6748(4) 0.4184(2) 0.0790(17) Uani 1 1 d DU A .
H5 H 0.4403 0.7266 0.4106 0.095 Uiso 1 1 calc R . .
C6 C 0.4075(5) 0.5668(4) 0.3917(2) 0.0732(16) Uani 1 1 d DU . .
H6 H 0.3472 0.5483 0.3658 0.088 Uiso 1 1 calc R A .
C7 C 0.2939(4) 0.2732(4) 0.40457(16) 0.0467(10) Uani 1 1 d U A .
H7A H 0.2532 0.3056 0.4214 0.056 Uiso 1 1 calc R . .
H7B H 0.3462 0.2669 0.4298 0.056 Uiso 1 1 calc R . .
C8 C 0.4690(4) 0.3302(4) 0.35644(19) 0.0545(11) Uani 1 1 d U A .
H8A H 0.5247 0.3496 0.3864 0.065 Uiso 1 1 calc R . .
H8B H 0.5103 0.3777 0.3331 0.065 Uiso 1 1 calc R . .
C9 C 0.2855(4) 0.3519(4) 0.32069(16) 0.0479(10) Uani 1 1 d U A .
H9A H 0.3253 0.4203 0.3064 0.058 Uiso 1 1 calc R . .
H9B H 0.2171 0.3502 0.3310 0.058 Uiso 1 1 calc R . .
B2 B -0.0637(5) -0.4397(4) 0.15818(19) 0.0437(10) Uani 1 1 d DU . .
C46 C -0.1363(4) -0.5612(4) 0.12283(16) 0.0507(10) Uani 1 1 d DU B .
C47 C -0.2434(5) -0.6420(4) 0.1286(2) 0.0681(14) Uani 1 1 d DU . .
H47 H -0.2761 -0.6262 0.1545 0.082 Uiso 1 1 calc R B .
C48 C -0.3056(6) -0.7450(5) 0.0986(2) 0.0848(17) Uani 1 1 d DU B .
H48 H -0.3789 -0.7979 0.1039 0.102 Uiso 1 1 calc R . .
C49 C -0.2593(6) -0.7686(5) 0.0613(2) 0.0850(17) Uani 1 1 d DU . .
H49 H -0.3004 -0.8390 0.0407 0.102 Uiso 1 1 calc R B .
C50 C -0.1546(6) -0.6921(5) 0.0535(2) 0.0852(18) Uani 1 1 d DU B .
H50 H -0.1231 -0.7080 0.0271 0.102 Uiso 1 1 calc R . .
C51 C -0.0947(5) -0.5904(5) 0.08446(19) 0.0685(14) Uani 1 1 d DU . .
H51 H -0.0212 -0.5383 0.0789 0.082 Uiso 1 1 calc R B .
C52 C -0.0649(4) -0.3451(4) 0.12661(16) 0.0475(10) Uani 1 1 d U B .
H52A H -0.1412 -0.3764 0.1065 0.057 Uiso 1 1 calc R . .
H52B H -0.0088 -0.3286 0.1043 0.057 Uiso 1 1 calc R . .
C53 C 0.0700(4) -0.4102(4) 0.17395(16) 0.0410(9) Uani 1 1 d U B .
H53A H 0.0953 -0.4336 0.1454 0.049 Uiso 1 1 calc R . .
H53B H 0.0732 -0.4540 0.1993 0.049 Uiso 1 1 calc R . .
C54 C -0.1249(4) -0.4408(3) 0.20680(16) 0.0415(9) Uani 1 1 d U B .
H54A H -0.1509 -0.5135 0.2178 0.050 Uiso 1 1 calc R . .
H54B H -0.1931 -0.4336 0.1973 0.050 Uiso 1 1 calc R . .
C1R C 0.3551(12) 0.5270(11) 0.0385(4) 0.087(4) Uani 0.658(9) 1 d PDU C 1
H1R H 0.4276 0.5779 0.0316 0.105 Uiso 0.658(9) 1 calc PR C 1
C2R C 0.2592(13) 0.5004(13) 0.0072(5) 0.081(4) Uani 0.658(9) 1 d PDU C 1
H2R H 0.2644 0.5326 -0.0215 0.097 Uiso 0.658(9) 1 calc PR C 1
C3R C 0.1557(13) 0.4274(13) 0.0171(5) 0.075(3) Uani 0.658(9) 1 d PDU C 1
H3R H 0.0884 0.4103 -0.0042 0.090 Uiso 0.658(9) 1 calc PR C 1
C4R C 0.1477(12) 0.3772(11) 0.0585(5) 0.072(3) Uani 0.658(9) 1 d PDU C 1
H4R H 0.0757 0.3240 0.0649 0.086 Uiso 0.658(9) 1 calc PR C 1
C5R C 0.2458(11) 0.4063(12) 0.0896(5) 0.080(4) Uani 0.658(9) 1 d PDU C 1
H5R H 0.2421 0.3739 0.1182 0.096 Uiso 0.658(9) 1 calc PR C 1
C6R C 0.3482(11) 0.4814(12) 0.0797(5) 0.086(4) Uani 0.658(9) 1 d PDU C 1
H6R H 0.4158 0.5023 0.1018 0.103 Uiso 0.658(9) 1 calc PR C 1
C1S C 0.321(2) 0.535(2) 0.0522(9) 0.081(5) Uani 0.342(9) 1 d PDU C 2
H1S H 0.3902 0.6028 0.0539 0.097 Uiso 0.342(9) 1 calc PR C 2
C2S C 0.235(3) 0.502(2) 0.0140(9) 0.077(5) Uani 0.342(9) 1 d PDU C 2
H2S H 0.2450 0.5459 -0.0110 0.092 Uiso 0.342(9) 1 calc PR C 2
C3S C 0.135(3) 0.406(3) 0.0115(11) 0.075(5) Uani 0.342(9) 1 d PDU C 2
H3S H 0.0757 0.3822 -0.0154 0.090 Uiso 0.342(9) 1 calc PR C 2
C4S C 0.121(2) 0.344(2) 0.0479(10) 0.072(5) Uani 0.342(9) 1 d PDU C 2
H4S H 0.0501 0.2792 0.0472 0.087 Uiso 0.342(9) 1 calc PR C 2
C5S C 0.208(2) 0.377(2) 0.0853(9) 0.063(4) Uani 0.342(9) 1 d PDU C 2
H5S H 0.1998 0.3314 0.1096 0.076 Uiso 0.342(9) 1 calc PR C 2
C6S C 0.308(2) 0.473(2) 0.0880(9) 0.085(6) Uani 0.342(9) 1 d PDU C 2
H6S H 0.3683 0.4963 0.1146 0.102 Uiso 0.342(9) 1 calc PR C 2
C1Y C 0.8843(10) 0.5774(8) 0.4396(4) 0.134(4) Uani 0.840(4) 1 d PDU B 1
H1Y H 0.9258 0.6347 0.4219 0.160 Uiso 0.840(4) 1 calc PR B 1
C2Y C 0.8556(8) 0.4709(8) 0.4220(4) 0.136(4) Uani 0.840(4) 1 d PDU B 1
H2Y H 0.8807 0.4541 0.3936 0.164 Uiso 0.840(4) 1 calc PR B 1
C3Y C 0.7909(8) 0.3900(7) 0.4460(4) 0.113(3) Uani 0.840(4) 1 d PDU B 1
H3Y H 0.7709 0.3151 0.4349 0.136 Uiso 0.840(4) 1 calc PR B 1
C4Y C 0.7529(7) 0.4157(7) 0.4874(3) 0.093(2) Uani 0.840(4) 1 d PDU B 1
H4Y H 0.7068 0.3582 0.5042 0.112 Uiso 0.840(4) 1 calc PR B 1
C5Y C 0.7815(7) 0.5203(6) 0.5031(3) 0.085(2) Uani 0.840(4) 1 d PDU B 1
H5Y H 0.7509 0.5376 0.5295 0.102 Uiso 0.840(4) 1 calc PR B 1
C6Y C 0.8556(10) 0.6034(7) 0.4809(4) 0.119(3) Uani 0.840(4) 1 d PDU B 1
H6Y H 0.8864 0.6792 0.4949 0.143 Uiso 0.840(4) 1 calc PR B 1
C1X C 0.953(4) 0.575(3) 0.4607(16) 0.128(6) Uani 0.160(4) 1 d PDU B 2
H1X H 0.9912 0.6251 0.4395 0.154 Uiso 0.160(4) 1 calc PR B 2
C2X C 0.920(3) 0.466(4) 0.4499(14) 0.121(7) Uani 0.160(4) 1 d PDU B 2
H2X H 0.9320 0.4393 0.4200 0.145 Uiso 0.160(4) 1 calc PR B 2
C3X C 0.870(3) 0.395(3) 0.4801(16) 0.119(7) Uani 0.160(4) 1 d PDU B 2
H3X H 0.8473 0.3184 0.4716 0.143 Uiso 0.160(4) 1 calc PR B 2
C4X C 0.851(4) 0.432(3) 0.5229(15) 0.130(8) Uani 0.160(4) 1 d PDU B 2
H4T H 0.8136 0.3821 0.5442 0.156 Uiso 0.160(4) 1 calc PR B 2
C5X C 0.888(4) 0.542(3) 0.5346(14) 0.129(8) Uani 0.160(4) 1 d PDU B 2
H5X H 0.8830 0.5707 0.5659 0.155 Uiso 0.160(4) 1 calc PR B 2
C6X C 0.931(4) 0.612(3) 0.5020(17) 0.130(8) Uani 0.160(4) 1 d PDU B 2
H6X H 0.9448 0.6862 0.5085 0.156 Uiso 0.160(4) 1 calc PR B 2
C1W C -0.2339(10) -0.1277(10) 0.0344(5) 0.091(3) Uani 0.658(9) 1 d PDU C 1
H1W H -0.1578 -0.1114 0.0447 0.109 Uiso 0.658(9) 1 calc PR C 1
C2W C -0.3054(9) -0.2200(10) 0.0000(4) 0.092(3) Uani 0.658(9) 1 d PDU C 1
H2W H -0.2804 -0.2687 -0.0130 0.111 Uiso 0.658(9) 1 calc PR C 1
C3W C -0.4130(9) -0.2395(10) -0.0151(4) 0.097(3) Uani 0.658(9) 1 d PDU C 1
H3W H -0.4635 -0.3030 -0.0387 0.116 Uiso 0.658(9) 1 calc PR C 1
C4W C -0.4495(11) -0.1707(11) 0.0030(6) 0.098(3) Uani 0.658(9) 1 d PDU C 1
H4W H -0.5233 -0.1831 -0.0093 0.117 Uiso 0.658(9) 1 calc PR C 1
C5W C -0.3789(8) -0.0831(9) 0.0391(4) 0.099(3) Uani 0.658(9) 1 d PDU C 1
H5W H -0.4066 -0.0384 0.0538 0.119 Uiso 0.658(9) 1 calc PR C 1
C6W C -0.2707(8) -0.0589(9) 0.0541(4) 0.092(3) Uani 0.658(9) 1 d PDU C 1
H6W H -0.2210 0.0045 0.0780 0.110 Uiso 0.658(9) 1 calc PR C 1
C1Z C -0.3221(17) -0.1012(16) 0.0252(8) 0.100(4) Uani 0.342(9) 1 d PDU C 2
H1Z H -0.2865 -0.0256 0.0405 0.120 Uiso 0.342(9) 1 calc PR C 2
C2Z C -0.2665(17) -0.1606(18) 0.0294(9) 0.101(4) Uani 0.342(9) 1 d PDU C 2
H2Z H -0.1923 -0.1270 0.0482 0.121 Uiso 0.342(9) 1 calc PR C 2
C3Z C -0.3174(17) -0.2677(17) 0.0067(9) 0.092(4) Uani 0.342(9) 1 d PDU C 2
H3Z H -0.2781 -0.3086 0.0095 0.110 Uiso 0.342(9) 1 calc PR C 2
C4Z C -0.4238(15) -0.3172(15) -0.0198(7) 0.081(4) Uani 0.342(9) 1 d PDU C 2
H4Z H -0.4585 -0.3924 -0.0354 0.097 Uiso 0.342(9) 1 calc PR C 2
C5Z C -0.4814(15) -0.2590(15) -0.0241(7) 0.085(4) Uani 0.342(9) 1 d PDU C 2
H5Z H -0.5560 -0.2930 -0.0425 0.102 Uiso 0.342(9) 1 calc PR C 2
C6Z C -0.4292(19) -0.1512(18) -0.0012(12) 0.093(4) Uani 0.342(9) 1 d PDU C 2
H6Z H -0.4683 -0.1101 -0.0037 0.112 Uiso 0.342(9) 1 calc PR C 2

loop_
_atom_site_aniso_label
_atom_site_aniso_U_11
_atom_site_aniso_U_22
_atom_site_aniso_U_33
_atom_site_aniso_U_23
_atom_site_aniso_U_13
_atom_site_aniso_U_12
Fe1 0.0394(3) 0.0293(3) 0.0408(3) 0.0127(3) 0.0146(3) 0.0191(3)
Fe2 0.0373(3) 0.0322(3) 0.0416(3) 0.0111(3) 0.0160(3) 0.0211(3)
N1 0.055(2) 0.0436(19) 0.064(2) 0.0109(17) 0.0064(18) 0.0291(18)
N2 0.051(2) 0.049(2) 0.050(2) 0.0055(17) 0.0087(16) 0.0274(18)
N3 0.058(2) 0.0393(16) 0.0401(17) 0.0121(13) 0.0160(15) 0.0206(16)
N4 0.0418(17) 0.0448(17) 0.046(2) 0.0090(14) 0.0084(13) 0.0248(14)
P1 0.0466(6) 0.0360(6) 0.0364(6) 0.0121(5) 0.0116(5) 0.0258(5)
C10 0.061(2) 0.063(3) 0.043(3) 0.016(2) 0.019(2) 0.045(2)
C11 0.080(3) 0.065(3) 0.082(4) 0.029(3) 0.034(3) 0.054(3)
C12 0.093(3) 0.088(3) 0.095(4) 0.038(3) 0.042(3) 0.074(3)
C13 0.077(3) 0.113(4) 0.080(4) 0.033(3) 0.034(3) 0.072(3)
C14 0.062(3) 0.097(4) 0.087(4) 0.005(3) 0.019(3) 0.048(3)
C15 0.056(2) 0.077(3) 0.076(4) -0.004(3) 0.012(3) 0.041(2)
C16 0.059(5) 0.045(4) 0.042(3) 0.018(3) 0.011(3) 0.026(3)
C17 0.074(6) 0.056(5) 0.055(5) 0.026(4) 0.009(4) 0.036(4)
C18 0.097(7) 0.065(6) 0.043(5) 0.019(4) -0.004(5) 0.043(5)
C19 0.099(7) 0.076(6) 0.042(4) 0.020(4) 0.002(4) 0.039(5)
C20 0.108(7) 0.091(6) 0.054(5) 0.027(4) 0.027(5) 0.052(5)
C21 0.089(7) 0.087(6) 0.053(5) 0.031(4) 0.028(5) 0.052(5)
C16A 0.055(6) 0.050(4) 0.044(3) 0.023(3) 0.028(4) 0.034(4)
C17A 0.085(8) 0.053(4) 0.047(5) 0.023(4) 0.004(6) 0.034(6)
C18A 0.103(8) 0.060(5) 0.059(6) 0.030(4) -0.009(6) 0.033(6)
C19A 0.090(8) 0.082(6) 0.050(5) 0.039(5) -0.001(7) 0.028(6)
C20A 0.098(8) 0.081(6) 0.048(4) 0.029(4) 0.015(6) 0.027(7)
C21A 0.099(7) 0.070(5) 0.040(3) 0.021(3) 0.019(6) 0.035(6)
P2 0.0399(6) 0.0404(6) 0.0489(7) 0.0219(5) 0.0103(5) 0.0209(5)
C22 0.051(3) 0.043(2) 0.052(2) 0.019(2) 0.002(2) 0.020(2)
C23 0.076(3) 0.069(3) 0.065(3) 0.025(2) 0.007(3) 0.047(3)
C24 0.088(4) 0.083(4) 0.077(3) 0.036(3) 0.011(3) 0.057(3)
C25 0.078(4) 0.080(4) 0.070(3) 0.037(3) 0.002(3) 0.049(3)
C26 0.101(4) 0.076(4) 0.061(3) 0.020(3) -0.010(3) 0.048(3)
C27 0.075(3) 0.054(3) 0.059(2) 0.016(2) -0.008(3) 0.032(3)
C28 0.039(2) 0.058(3) 0.075(3) 0.040(2) 0.020(2) 0.029(2)
C29 0.043(2) 0.098(4) 0.125(5) 0.041(3) 0.016(3) 0.031(3)
C30 0.039(3) 0.112(5) 0.163(5) 0.075(4) 0.040(3) 0.037(3)
C31 0.072(3) 0.134(6) 0.139(5) 0.090(4) 0.066(4) 0.071(4)
C32 0.076(3) 0.143(5) 0.092(4) 0.055(3) 0.048(3) 0.075(3)
C33 0.054(3) 0.097(4) 0.073(3) 0.035(3) 0.031(2) 0.048(3)
P3 0.0426(6) 0.0319(6) 0.0374(6) 0.0134(5) 0.0107(5) 0.0201(5)
C34 0.0457(18) 0.038(2) 0.035(2) 0.0091(16) 0.0117(16) 0.0274(18)
C35 0.050(2) 0.049(3) 0.048(3) 0.016(2) 0.014(2) 0.030(2)
C36 0.047(2) 0.063(3) 0.070(3) 0.016(2) 0.015(2) 0.035(2)
C37 0.061(2) 0.078(3) 0.055(3) 0.018(2) 0.013(2) 0.056(2)
C38 0.068(3) 0.059(3) 0.046(3) 0.017(2) 0.016(2) 0.048(2)
C39 0.055(2) 0.043(2) 0.039(2) 0.0105(18) 0.0086(19) 0.030(2)
C40 0.037(3) 0.041(5) 0.049(4) 0.022(3) 0.015(3) 0.018(3)
C41 0.042(5) 0.040(5) 0.049(4) 0.020(3) 0.020(4) 0.024(4)
C42 0.041(6) 0.045(6) 0.052(4) 0.024(4) 0.019(4) 0.024(4)
C43 0.051(6) 0.065(8) 0.053(5) 0.026(5) 0.019(5) 0.008(5)
C44 0.060(5) 0.074(8) 0.060(6) 0.018(6) 0.020(4) -0.007(5)
C45 0.061(5) 0.063(7) 0.044(5) 0.026(4) 0.009(4) 0.001(5)
C40A 0.041(4) 0.043(6) 0.053(5) 0.028(4) 0.016(4) 0.023(4)
C41A 0.037(6) 0.046(6) 0.058(6) 0.024(4) 0.022(5) 0.022(5)
C42A 0.041(8) 0.050(8) 0.062(6) 0.021(5) 0.023(6) 0.016(5)
C43A 0.044(7) 0.060(8) 0.075(8) 0.019(7) 0.023(7) 0.009(5)
C44A 0.051(6) 0.051(7) 0.066(7) 0.025(5) 0.016(5) 0.009(6)
C45A 0.056(6) 0.052(7) 0.062(7) 0.024(5) 0.016(5) 0.009(5)
P4 0.0436(6) 0.0398(6) 0.0457(7) 0.0146(5) 0.0096(5) 0.0268(5)
C55 0.043(2) 0.040(3) 0.041(3) 0.012(2) 0.0026(18) 0.024(2)
C56 0.053(3) 0.069(4) 0.050(3) 0.008(3) -0.002(2) 0.034(3)
C57 0.048(3) 0.089(5) 0.060(3) 0.003(4) -0.008(3) 0.035(3)
C58 0.037(3) 0.084(5) 0.075(4) -0.003(4) -0.004(3) 0.030(3)
C59 0.042(3) 0.073(4) 0.061(3) -0.003(3) 0.003(2) 0.031(3)
C60 0.037(2) 0.047(3) 0.048(3) 0.002(2) 0.004(2) 0.023(2)
C55A 0.048(3) 0.050(7) 0.046(9) 0.015(7) 0.004(4) 0.029(4)
C56A 0.049(4) 0.049(7) 0.049(9) 0.021(7) -0.005(7) 0.028(6)
C57A 0.049(4) 0.066(8) 0.063(9) 0.015(7) -0.003(8) 0.030(6)
C58A 0.044(6) 0.083(9) 0.068(10) 0.002(9) 0.001(8) 0.030(6)
C59A 0.046(6) 0.081(7) 0.075(9) -0.004(7) 0.005(8) 0.034(6)
C60A 0.042(5) 0.060(7) 0.052(8) 0.007(7) -0.005(7) 0.034(5)
C61 0.053(3) 0.052(2) 0.044(2) 0.0167(19) 0.0070(19) 0.032(2)
C62 0.096(4) 0.060(3) 0.061(3) 0.025(2) 0.033(3) 0.050(3)
C63 0.118(5) 0.079(4) 0.057(3) 0.029(3) 0.037(3) 0.055(4)
C64 0.115(5) 0.063(3) 0.062(3) 0.029(3) 0.023(3) 0.048(3)
C65 0.110(4) 0.055(3) 0.047(3) 0.011(2) 0.004(3) 0.048(3)
C66 0.089(4) 0.051(3) 0.038(2) 0.0065(19) 0.003(2) 0.042(3)
P5 0.0430(6) 0.0434(6) 0.0356(6) 0.0104(5) 0.0151(5) 0.0283(5)
C67 0.065(3) 0.053(3) 0.044(2) 0.018(2) 0.030(2) 0.038(2)
C68 0.069(3) 0.050(3) 0.060(3) 0.019(2) 0.039(3) 0.036(3)
C69 0.084(4) 0.059(3) 0.067(4) 0.030(3) 0.043(3) 0.044(3)
C70 0.114(5) 0.072(3) 0.061(3) 0.029(3) 0.056(3) 0.049(4)
C71 0.136(6) 0.068(4) 0.067(4) 0.017(3) 0.067(4) 0.049(5)
C72 0.112(5) 0.059(3) 0.060(3) 0.019(3) 0.052(3) 0.050(4)
C67A 0.080(7) 0.053(8) 0.052(4) 0.024(5) 0.040(4) 0.045(5)
C68A 0.079(9) 0.061(9) 0.060(7) 0.025(8) 0.047(7) 0.040(7)
C69A 0.100(9) 0.071(10) 0.065(8) 0.029(8) 0.054(7) 0.038(8)
C70A 0.116(10) 0.069(10) 0.066(7) 0.024(9) 0.062(8) 0.044(9)
C71A 0.114(9) 0.065(9) 0.059(6) 0.021(8) 0.058(7) 0.047(8)
C72A 0.100(9) 0.062(8) 0.053(6) 0.019(7) 0.049(6) 0.045(8)
C73 0.049(2) 0.062(3) 0.046(2) 0.009(2) 0.0176(18) 0.0404(19)
C74 0.050(2) 0.070(3) 0.090(4) 0.013(3) 0.009(2) 0.037(2)
C75 0.050(3) 0.087(4) 0.097(4) 0.008(3) 0.014(3) 0.041(3)
C76 0.055(3) 0.111(4) 0.097(4) 0.027(4) 0.008(3) 0.055(3)
C77 0.068(4) 0.119(5) 0.154(6) 0.073(5) -0.011(4) 0.043(3)
C78 0.061(3) 0.084(4) 0.130(5) 0.051(4) -0.007(3) 0.036(3)
P6 0.0391(6) 0.0324(5) 0.0419(6) 0.0121(5) 0.0121(5) 0.0215(5)
C79 0.050(3) 0.035(3) 0.041(2) 0.012(2) 0.011(2) 0.025(2)
C80 0.066(4) 0.037(3) 0.044(3) 0.012(2) 0.010(2) 0.025(3)
C81 0.083(4) 0.051(3) 0.039(3) 0.011(2) 0.000(3) 0.029(3)
C82 0.071(4) 0.050(3) 0.050(3) 0.020(3) 0.003(3) 0.034(3)
C83 0.067(4) 0.041(3) 0.048(4) 0.014(2) 0.014(3) 0.035(3)
C84 0.049(3) 0.036(2) 0.037(3) 0.012(2) 0.015(3) 0.024(2)
C85 0.061(3) 0.032(3) 0.068(3) 0.023(2) 0.038(3) 0.027(2)
C86 0.094(4) 0.043(3) 0.080(4) 0.016(3) 0.058(3) 0.028(3)
C87 0.130(5) 0.052(4) 0.103(5) 0.008(3) 0.085(4) 0.029(3)
C88 0.124(5) 0.053(4) 0.124(6) 0.025(3) 0.093(5) 0.042(3)
C89 0.087(4) 0.054(4) 0.114(5) 0.023(3) 0.075(4) 0.025(3)
C90 0.071(3) 0.046(3) 0.082(4) 0.017(3) 0.045(3) 0.026(2)
C79A 0.052(7) 0.036(5) 0.040(7) 0.012(5) 0.008(5) 0.024(5)
C80A 0.055(8) 0.039(7) 0.048(9) 0.009(7) 0.002(6) 0.026(7)
C81A 0.065(9) 0.046(6) 0.048(9) 0.010(7) -0.003(6) 0.030(7)
C82A 0.063(8) 0.050(7) 0.052(8) 0.014(7) 0.000(7) 0.035(7)
C83A 0.061(8) 0.043(6) 0.050(8) 0.013(7) 0.005(7) 0.033(6)
C84A 0.054(8) 0.037(5) 0.042(8) 0.014(6) 0.007(7) 0.025(6)
C85A 0.063(6) 0.038(8) 0.077(5) 0.025(6) 0.041(5) 0.031(5)
C86A 0.074(7) 0.059(8) 0.077(5) 0.026(7) 0.047(5) 0.036(7)
C87A 0.091(8) 0.063(8) 0.099(7) 0.029(8) 0.064(6) 0.042(7)
C88A 0.087(8) 0.039(9) 0.109(8) 0.031(9) 0.071(7) 0.041(8)
C89A 0.071(8) 0.054(10) 0.110(9) 0.032(10) 0.064(7) 0.036(8)
C90A 0.059(6) 0.050(8) 0.091(8) 0.032(8) 0.048(6) 0.035(7)
B1 0.066(3) 0.036(2) 0.048(3) 0.0150(18) -0.003(2) 0.025(2)
C1 0.084(3) 0.042(2) 0.042(2) 0.0137(18) 0.001(2) 0.029(2)
C2 0.099(4) 0.058(3) 0.044(3) 0.007(2) 0.000(2) 0.042(3)
C3 0.102(4) 0.069(3) 0.044(3) 0.003(2) -0.001(3) 0.040(3)
C4 0.109(4) 0.045(3) 0.054(3) 0.004(2) 0.007(3) 0.027(3)
C5 0.124(5) 0.045(3) 0.067(4) 0.007(2) -0.001(3) 0.044(3)
C6 0.104(4) 0.049(3) 0.065(3) -0.002(2) -0.007(3) 0.043(3)
C7 0.067(2) 0.0390(19) 0.040(2) 0.0080(16) -0.0001(19) 0.0314(18)
C8 0.056(2) 0.036(2) 0.065(3) 0.022(2) 0.004(2) 0.0164(19)
C9 0.067(3) 0.035(2) 0.043(2) 0.0088(17) 0.0005(18) 0.028(2)
B2 0.056(2) 0.038(2) 0.043(2) 0.0083(18) 0.006(2) 0.028(2)
C46 0.064(2) 0.049(2) 0.044(2) 0.0067(18) -0.006(2) 0.0350(19)
C47 0.070(3) 0.058(3) 0.057(3) 0.003(2) -0.013(2) 0.023(2)
C48 0.088(4) 0.060(3) 0.077(4) 0.001(3) -0.024(3) 0.022(3)
C49 0.103(4) 0.058(3) 0.087(4) -0.016(3) -0.038(3) 0.049(3)
C50 0.092(4) 0.089(4) 0.078(4) -0.028(3) -0.026(3) 0.061(3)
C51 0.077(3) 0.072(3) 0.062(3) -0.014(2) -0.010(2) 0.050(3)
C52 0.059(3) 0.048(2) 0.040(2) 0.0069(17) -0.0002(19) 0.032(2)
C53 0.056(2) 0.043(2) 0.036(2) 0.0089(17) 0.0116(17) 0.0330(17)
C54 0.041(2) 0.034(2) 0.053(2) 0.0108(16) 0.0058(16) 0.0211(18)
C1R 0.093(7) 0.064(5) 0.083(7) 0.022(5) -0.003(5) 0.024(5)
C2R 0.106(7) 0.059(5) 0.069(5) 0.019(4) -0.006(4) 0.037(5)
C3R 0.091(6) 0.078(7) 0.062(5) 0.005(5) -0.003(4) 0.052(6)
C4R 0.087(7) 0.073(7) 0.071(6) 0.013(5) 0.014(5) 0.051(6)
C5R 0.100(9) 0.074(8) 0.065(5) 0.021(5) 0.004(5) 0.043(6)
C6R 0.092(7) 0.072(6) 0.080(6) 0.024(5) -0.012(5) 0.032(6)
C1S 0.098(9) 0.058(6) 0.083(8) 0.012(6) 0.002(6) 0.037(7)
C2S 0.103(9) 0.063(7) 0.073(7) 0.017(6) 0.007(6) 0.048(6)
C3S 0.092(8) 0.076(8) 0.060(7) 0.007(6) 0.004(6) 0.047(6)
C4S 0.080(8) 0.068(10) 0.073(9) 0.014(7) 0.008(6) 0.042(7)
C5S 0.081(10) 0.068(9) 0.058(7) 0.010(7) 0.017(6) 0.049(7)
C6S 0.094(10) 0.077(8) 0.069(7) 0.012(6) -0.005(7) 0.033(7)
C1Y 0.156(8) 0.104(5) 0.153(8) 0.042(5) 0.092(6) 0.056(6)
C2Y 0.123(7) 0.113(5) 0.156(7) 0.001(5) 0.079(6) 0.039(6)
C3Y 0.107(6) 0.082(4) 0.151(7) -0.001(4) 0.047(5) 0.046(5)
C4Y 0.088(5) 0.085(4) 0.103(6) 0.015(4) 0.024(4) 0.040(4)
C5Y 0.108(6) 0.094(4) 0.064(4) 0.012(3) 0.021(4) 0.058(4)
C6Y 0.154(8) 0.088(4) 0.124(7) 0.023(4) 0.057(5) 0.059(5)
C1X 0.127(10) 0.107(8) 0.149(10) 0.016(8) 0.051(9) 0.054(9)
C2X 0.103(11) 0.107(8) 0.157(10) 0.021(9) 0.034(10) 0.053(10)
C3X 0.100(12) 0.111(9) 0.144(12) 0.019(9) 0.020(11) 0.050(11)
C4X 0.120(12) 0.106(9) 0.137(11) 0.010(10) 0.018(10) 0.038(12)
C5X 0.134(13) 0.106(10) 0.124(11) 0.020(9) 0.022(10) 0.042(11)
C6X 0.136(13) 0.112(9) 0.126(12) 0.018(9) 0.043(11) 0.046(11)
C1W 0.085(6) 0.106(7) 0.100(6) 0.030(5) 0.010(5) 0.061(5)
C2W 0.091(5) 0.111(7) 0.082(6) 0.022(5) 0.039(5) 0.051(5)
C3W 0.091(5) 0.122(7) 0.071(5) 0.013(5) 0.023(5) 0.047(6)
C4W 0.082(5) 0.121(7) 0.099(7) 0.032(5) 0.015(5) 0.054(5)
C5W 0.085(5) 0.105(6) 0.124(7) 0.020(5) 0.020(5) 0.061(5)
C6W 0.087(5) 0.095(6) 0.106(7) 0.022(5) 0.006(5) 0.055(5)
C1Z 0.091(7) 0.108(7) 0.112(8) 0.030(7) 0.016(6) 0.057(6)
C2Z 0.096(7) 0.115(8) 0.100(8) 0.033(7) -0.003(7) 0.060(6)
C3Z 0.096(7) 0.115(8) 0.086(9) 0.036(8) 0.013(7) 0.067(7)
C4Z 0.085(7) 0.111(8) 0.071(8) 0.024(7) 0.027(6) 0.063(6)
C5Z 0.086(7) 0.108(7) 0.084(8) 0.034(6) 0.021(7) 0.061(6)
C6Z 0.091(7) 0.108(7) 0.103(8) 0.032(7) 0.018(7) 0.064(6)

loop_
_atom_type_symbol
_atom_type_description
_atom_type_scat_dispersion_real
_atom_type_scat_dispersion_imag
_atom_type_scat_source
C C 0.0033 0.0016 'International Tables Vol C Tables 4.2.6.8 and 6.1.1.4'
H H 0.0000 0.0000 'International Tables Vol C Tables 4.2.6.8 and 6.1.1.4'
B B 0.0013 0.0007 'International Tables Vol C Tables 4.2.6.8 and 6.1.1.4'
N N 0.0061 0.0033 'International Tables Vol C Tables 4.2.6.8 and 6.1.1.4'
P P 0.1023 0.0942 'International Tables Vol C Tables 4.2.6.8 and 6.1.1.4'
Fe Fe 0.3463 0.8444 'International Tables Vol C Tables 4.2.6.8 and 6.1.1.4'

loop_
_geom_angle_atom_site_label_1
_geom_angle_atom_site_label_2
_geom_angle_atom_site_label_3
_geom_angle
N1 Fe1 N4 84.20(17)
N1 Fe1 N3 82.78(17)
N4 Fe1 N3 43.30(15)
N1 Fe1 P2 85.43(13)
N4 Fe1 P2 160.31(11)
N3 Fe1 P2 118.65(12)
N1 Fe1 P1 99.25(14)
N4 Fe1 P1 107.62(11)
N3 Fe1 P1 150.78(12)
P2 Fe1 P1 90.54(5)
N1 Fe1 P3 168.08(14)
N4 Fe1 P3 100.61(11)
N3 Fe1 P3 93.21(11)
P2 Fe1 P3 86.68(4)
P1 Fe1 P3 89.74(4)
N2 Fe2 N3 81.78(17)
N2 Fe2 N4 83.46(16)
N3 Fe2 N4 42.97(15)
N2 Fe2 P6 91.93(13)
N3 Fe2 P6 156.66(11)
N4 Fe2 P6 114.16(11)
N2 Fe2 P5 91.25(12)
N3 Fe2 P5 113.04(12)
N4 Fe2 P5 155.89(11)
P6 Fe2 P5 89.44(5)
N2 Fe2 P4 179.00(13)
N3 Fe2 P4 97.70(12)
N4 Fe2 P4 96.75(11)
P6 Fe2 P4 88.88(5)
P5 Fe2 P4 88.17(5)
N2 N1 Fe1 122.2(3)
N2 N1 H1N 119(3)
Fe1 N1 H1N 118(3)
N1 N2 Fe2 123.6(3)
N1 N2 H2N 126(3)
Fe2 N2 H2N 110(3)
N4 N3 Fe2 69.6(2)
N4 N3 Fe1 68.1(2)
Fe2 N3 Fe1 114.71(18)
N4 N3 H3N 110(2)
Fe2 N3 H3N 120.5(11)
Fe1 N3 H3N 119.4(11)
N3 N4 Fe1 68.6(2)
N3 N4 Fe2 67.4(2)
Fe1 N4 Fe2 113.75(17)
N3 N4 H4N 121(2)
Fe1 N4 H4N 123.4(10)
Fe2 N4 H4N 121.2(10)
C7 P1 C16A 101.1(5)
C7 P1 C16 102.8(4)
C16A P1 C16 5.2(8)
C7 P1 C10 104.7(2)
C16A P1 C10 101.0(5)
C16 P1 C10 95.8(4)
C7 P1 Fe1 115.23(16)
C16A P1 Fe1 118.5(4)
C16 P1 Fe1 121.3(4)
C10 P1 Fe1 114.16(15)
C15 C10 C11 117.3(4)
C15 C10 P1 118.3(3)
C11 C10 P1 124.4(4)
C10 C11 C12 120.9(5)
C10 C11 H11 119.5
C12 C11 H11 119.5
C13 C12 C11 121.7(5)
C13 C12 H12 119.2
C11 C12 H12 119.2
C12 C13 C14 118.1(5)
C12 C13 H13 120.9
C14 C13 H13 120.9
C13 C14 C15 120.3(6)
C13 C14 H14 119.8
C15 C14 H14 119.8
C10 C15 C14 121.6(5)
C10 C15 H15 119.2
C14 C15 H15 119.2
C17 C16 C21 117.0(8)
C17 C16 P1 124.5(8)
C21 C16 P1 118.4(7)
C16 C17 C18 122.1(9)
C16 C17 H17B 119.0
C18 C17 H17B 119.0
C19 C18 C17 118.0(10)
C19 C18 H18B 121.0
C17 C18 H18B 121.0
C18 C19 C20 123.2(11)
C18 C19 H19B 118.4
C20 C19 H19B 118.4
C19 C20 C21 117.5(10)
C19 C20 H20B 121.3
C21 C20 H20B 121.3
C20 C21 C16 122.2(9)
C20 C21 H21B 118.9
C16 C21 H21B 118.9
C17A C16A C21A 115.1(9)
C17A C16A P1 123.1(9)
C21A C16A P1 121.7(9)
C16A C17A C18A 122.3(11)
C16A C17A H17A 118.9
C18A C17A H17A 118.8
C19A C18A C17A 122.2(12)
C19A C18A H18A 118.9
C17A C18A H18A 118.9
C18A C19A C20A 117.0(12)
C18A C19A H19A 121.5
C20A C19A H19A 121.5
C19A C20A C21A 121.4(11)
C19A C20A H20A 119.3
C21A C20A H20A 119.3
C20A C21A C16A 121.9(10)
C20A C21A H21A 119.0
C16A C21A H21A 119.0
C8 P2 C28 104.0(2)
C8 P2 C22 104.8(2)
C28 P2 C22 96.6(2)
C8 P2 Fe1 117.18(17)
C28 P2 Fe1 117.55(17)
C22 P2 Fe1 114.10(15)
C27 C22 C23 117.4(4)
C27 C22 P2 124.2(4)
C23 C22 P2 118.4(4)
C24 C23 C22 121.8(5)
C24 C23 H23 119.1
C22 C23 H23 119.1
C25 C24 C23 118.8(5)
C25 C24 H24 120.6
C23 C24 H24 120.6
C26 C25 C24 120.2(5)
C26 C25 H25 119.9
C24 C25 H25 119.9
C25 C26 C27 120.6(5)
C25 C26 H26 119.7
C27 C26 H26 119.7
C22 C27 C26 121.1(5)
C22 C27 H27 119.5
C26 C27 H27 119.5
C33 C28 C29 117.7(5)
C33 C28 P2 122.4(3)
C29 C28 P2 120.0(4)
C28 C29 C30 120.0(6)
C28 C29 H29 120.0
C30 C29 H29 120.0
C31 C30 C29 119.2(6)
C31 C30 H30 120.4
C29 C30 H30 120.4
C32 C31 C30 120.7(6)
C32 C31 H31 119.7
C30 C31 H31 119.7
C31 C32 C33 120.2(7)
C31 C32 H32 119.9
C33 C32 H32 119.9
C28 C33 C32 122.2(5)
C28 C33 H33 118.9
C32 C33 H33 118.9
C9 P3 C34 101.4(2)
C9 P3 C40A 101.4(7)
C34 P3 C40A 98.9(9)
C9 P3 C40 108.4(5)
C34 P3 C40 96.5(6)
C40A P3 C40 7.0(10)
C9 P3 Fe1 114.16(15)
C34 P3 Fe1 122.59(13)
C40A P3 Fe1 115.3(9)
C40 P3 Fe1 111.8(7)
C35 C34 C39 118.1(4)
C35 C34 P3 121.7(3)
C39 C34 P3 119.8(3)
C36 C35 C34 120.6(4)
C36 C35 H35 119.7
C34 C35 H35 119.7
C35 C36 C37 120.0(4)
C35 C36 H36 120.0
C37 C36 H36 120.0
C38 C37 C36 119.8(4)
C38 C37 H37 120.1
C36 C37 H37 120.1
C37 C38 C39 120.3(4)
C37 C38 H38 119.8
C39 C38 H38 119.8
C38 C39 C34 121.0(4)
C38 C39 H39 119.5
C34 C39 H39 119.5
C45 C40 C41 117.4(7)
C45 C40 P3 122.8(8)
C41 C40 P3 119.8(7)
C42 C41 C40 121.9(8)
C42 C41 H41A 119.0
C40 C41 H41A 119.0
C43 C42 C41 119.2(8)
C43 C42 H42A 120.4
C41 C42 H42A 120.4
C44 C43 C42 120.6(8)
C44 C43 H43A 119.7
C42 C43 H43A 119.7
C43 C44 C45 120.0(9)
C43 C44 H44A 120.0
C45 C44 H44A 120.0
C40 C45 C44 120.8(9)
C40 C45 H45A 119.6
C44 C45 H45A 119.6
C41A C40A C45A 119.3(10)
C41A C40A P3 119.2(10)
C45A C40A P3 121.3(11)
C40A C41A C42A 120.4(11)
C40A C41A H41B 119.8
C42A C41A H41B 119.8
C43A C42A C41A 119.7(11)
C43A C42A H42B 120.1
C41A C42A H42B 120.1
C42A C43A C44A 120.9(11)
C42A C43A H43B 119.6
C44A C43A H43B 119.6
C43A C44A C45A 119.7(11)
C43A C44A H44B 120.1
C45A C44A H44B 120.1
C40A C45A C44A 119.6(11)
C40A C45A H45B 120.2
C44A C45A H45B 120.2
C52 P4 C55A 94.3(6)
C52 P4 C61 106.4(2)
C55A P4 C61 91.6(8)
C52 P4 C55 105.3(2)
C55A P4 C55 15.0(7)
C61 P4 C55 98.0(2)
C52 P4 Fe2 114.19(15)
C55A P4 Fe2 129.3(8)
C61 P4 Fe2 116.68(15)
C55 P4 Fe2 114.54(17)
C60 C55 C56 117.7(5)
C60 C55 P4 123.3(4)
C56 C55 P4 119.0(4)
C57 C56 C55 121.4(5)
C57 C56 H56 119.3
C55 C56 H56 119.3
C58 C57 C56 119.5(6)
C58 C57 H57 120.3
C56 C57 H57 120.3
C59 C58 C57 120.3(6)
C59 C58 H58 119.8
C57 C58 H58 119.8
C58 C59 C60 120.2(6)
C58 C59 H59 119.9
C60 C59 H59 119.9
C55 C60 C59 120.9(5)
C55 C60 H60 119.6
C59 C60 H60 119.6
C56A C55A C60A 118.1(12)
C56A C55A P4 125.2(12)
C60A C55A P4 116.2(11)
C55A C56A C57A 121.3(14)
C55A C56A H56A 119.3
C57A C56A H56A 119.3
C58A C57A C56A 119.1(15)
C58A C57A H57A 120.5
C56A C57A H57A 120.5
C57A C58A C59A 120.5(16)
C57A C58A H58A 119.7
C59A C58A H58A 119.7
C58A C59A C60A 120.4(15)
C58A C59A H59A 119.8
C60A C59A H59A 119.8
C55A C60A C59A 120.4(14)
C55A C60A H60A 119.8
C59A C60A H60A 119.8
C62 C61 C66 117.8(4)
C62 C61 P4 122.9(3)
C66 C61 P4 119.3(3)
C61 C62 C63 121.7(5)
C61 C62 H62 119.1
C63 C62 H62 119.1
C64 C63 C62 118.7(5)
C64 C63 H63 120.6
C62 C63 H63 120.6
C65 C64 C63 121.2(5)
C65 C64 H64 119.4
C63 C64 H64 119.4
C64 C65 C66 119.3(5)
C64 C65 H65 120.4
C66 C65 H65 120.4
C65 C66 C61 121.3(5)
C65 C66 H66 119.3
C61 C66 H66 119.3
C53 P5 C67A 102.3(11)
C53 P5 C73 106.1(2)
C67A P5 C73 90.1(12)
C53 P5 C67 106.3(2)
C67A P5 C67 11.0(15)
C73 P5 C67 98.6(2)
C53 P5 Fe2 114.96(14)
C67A P5 Fe2 125.1(15)
C73 P5 Fe2 114.49(14)
C67 P5 Fe2 114.75(17)
C68 C67 C72 117.4(4)
C68 C67 P5 120.6(4)
C72 C67 P5 121.9(4)
C67 C68 C69 122.1(5)
C67 C68 H68B 119.0
C69 C68 H68B 119.0
C70 C69 C68 119.4(5)
C70 C69 H69B 120.3
C68 C69 H69B 120.3
C69 C70 C71 120.0(5)
C69 C70 H70B 120.0
C71 C70 H70B 120.0
C70 C71 C72 120.5(6)
C70 C71 H71B 119.7
C72 C71 H71B 119.7
C71 C72 C67 120.5(6)
C71 C72 H72B 119.7
C67 C72 H72B 119.7
C72A C67A C68A 119.7(14)
C72A C67A P5 121.7(16)
C68A C67A P5 118.6(15)
C67A C68A C69A 120.8(16)
C67A C68A H68A 119.6
C69A C68A H68A 119.6
C70A C69A C68A 118.3(17)
C70A C69A H69A 120.9
C68A C69A H69A 120.9
C69A C70A C71A 122.0(18)
C69A C70A H70A 119.0
C71A C70A H70A 119.0
C70A C71A C72A 119.3(17)
C70A C71A H71A 120.3
C72A C71A H71A 120.3
C67A C72A C71A 119.5(16)
C67A C72A H72A 120.3
C71A C72A H72A 120.3
C78 C73 C74 117.0(4)
C78 C73 P5 124.7(4)
C74 C73 P5 118.2(4)
C75 C74 C73 120.9(5)
C75 C74 H74 119.5
C73 C74 H74 119.5
C76 C75 C74 120.4(5)
C76 C75 H75 119.8
C74 C75 H75 119.8
C77 C76 C75 117.8(5)
C77 C76 H76 121.1
C75 C76 H76 121.1
C76 C77 C78 122.5(6)
C76 C77 H77 118.7
C78 C77 H77 118.7
C73 C78 C77 121.2(6)
C73 C78 H78 119.4
C77 C78 H78 119.4
C54 P6 C85A 97.9(9)
C54 P6 C79A 106.9(8)
C85A P6 C79A 100.4(12)
C54 P6 C79 104.3(2)
C85A P6 C79 96.4(9)
C79A P6 C79 5.2(12)
C54 P6 C85 107.3(2)
C85A P6 C85 9.5(11)
C79A P6 C85 99.0(12)
C79 P6 C85 95.6(3)
C54 P6 Fe2 114.81(15)
C85A P6 Fe2 123.0(11)
C79A P6 Fe2 111.7(10)
C79 P6 Fe2 116.9(2)
C85 P6 Fe2 115.73(19)
C84 C79 C80 116.5(5)
C84 C79 P6 123.3(4)
C80 C79 P6 120.1(4)
C81 C80 C79 121.3(5)
C81 C80 H80 119.4
C79 C80 H80 119.4
C82 C81 C80 120.3(5)
C82 C81 H81 119.8
C80 C81 H81 119.8
C81 C82 C83 120.0(5)
C81 C82 H82 120.0
C83 C82 H82 120.0
C82 C83 C84 120.2(5)
C82 C83 H83 119.9
C84 C83 H83 119.9
C83 C84 C79 121.6(5)
C83 C84 H84 119.2
C79 C84 H84 119.2
C90 C85 C86 116.4(5)
C90 C85 P6 123.2(4)
C86 C85 P6 120.1(4)
C87 C86 C85 121.6(6)
C87 C86 H86A 119.2
C85 C86 H86A 119.2
C88 C87 C86 120.2(6)
C88 C87 H87A 119.9
C86 C87 H87A 119.9
C89 C88 C87 118.9(6)
C89 C88 H88A 120.6
C87 C88 H88A 120.6
C88 C89 C90 121.4(6)
C88 C89 H89A 119.3
C90 C89 H89A 119.3
C85 C90 C89 121.2(6)
C85 C90 H90A 119.4
C89 C90 H90A 119.4
C84A C79A C80A 119.9(14)
C84A C79A P6 123.0(15)
C80A C79A P6 117.0(13)
C81A C80A C79A 119.5(14)
C81A C80A H80A 120.3
C79A C80A H80A 120.3
C82A C81A C80A 119.8(16)
C82A C81A H81A 120.1
C80A C81A H81A 120.1
C81A C82A C83A 122.0(16)
C81A C82A H82A 119.0
C83A C82A H82A 119.0
C82A C83A C84A 118.8(16)
C82A C83A H83A 120.6
C84A C83A H83A 120.6
C79A C84A C83A 120.0(16)
C79A C84A H84A 120.0
C83A C84A H84A 120.0
C86A C85A C90A 120.2(13)
C86A C85A P6 120.7(13)
C90A C85A P6 118.4(12)
C85A C86A C87A 118.8(15)
C85A C86A H86B 120.6
C87A C86A H86B 120.6
C88A C87A C86A 120.2(16)
C88A C87A H87B 119.9
C86A C87A H87B 119.9
C89A C88A C87A 121.5(16)
C89A C88A H88B 119.2
C87A C88A H88B 119.2
C88A C89A C90A 118.5(16)
C88A C89A H89B 120.7
C90A C89A H89B 120.7
C85A C90A C89A 120.6(15)
C85A C90A H90B 119.7
C89A C90A H90B 119.7
C1 B1 C8 108.6(4)
C1 B1 C7 108.7(4)
C8 B1 C7 108.4(4)
C1 B1 C9 109.7(4)
C8 B1 C9 112.5(4)
C7 B1 C9 108.9(4)
C6 C1 C2 114.9(5)
C6 C1 B1 124.4(4)
C2 C1 B1 120.6(4)
C3 C2 C1 122.2(5)
C3 C2 H2 118.9
C1 C2 H2 118.9
C2 C3 C4 120.1(5)
C2 C3 H3 120.0
C4 C3 H3 120.0
C5 C4 C3 118.6(5)
C5 C4 H4 120.7
C3 C4 H4 120.7
C4 C5 C6 120.8(5)
C4 C5 H5 119.6
C6 C5 H5 119.6
C1 C6 C5 123.3(5)
C1 C6 H6 118.3
C5 C6 H6 118.3
B1 C7 P1 115.8(3)
B1 C7 H7A 108.3
P1 C7 H7A 108.3
B1 C7 H7B 108.3
P1 C7 H7B 108.3
H7A C7 H7B 107.4
B1 C8 P2 115.7(3)
B1 C8 H8A 108.4
P2 C8 H8A 108.4
B1 C8 H8B 108.4
P2 C8 H8B 108.4
H8A C8 H8B 107.4
B1 C9 P3 115.8(3)
B1 C9 H9A 108.3
P3 C9 H9A 108.3
B1 C9 H9B 108.3
P3 C9 H9B 108.3
H9A C9 H9B 107.4
C46 B2 C53 109.8(4)
C46 B2 C52 107.7(4)
C53 B2 C52 108.6(4)
C46 B2 C54 109.6(4)
C53 B2 C54 111.3(4)
C52 B2 C54 109.8(4)
C51 C46 C47 114.7(5)
C51 C46 B2 122.0(5)
C47 C46 B2 123.3(4)
C46 C47 C48 123.6(6)
C46 C47 H47 118.2
C48 C47 H47 118.2
C49 C48 C47 118.7(6)
C49 C48 H48 120.6
C47 C48 H48 120.6
C50 C49 C48 120.5(6)
C50 C49 H49 119.8
C48 C49 H49 119.8
C49 C50 C51 119.2(6)
C49 C50 H50 120.4
C51 C50 H50 120.4
C46 C51 C50 123.4(6)
C46 C51 H51 118.3
C50 C51 H51 118.3
B2 C52 P4 113.3(3)
B2 C52 H52A 108.9
P4 C52 H52A 108.9
B2 C52 H52B 108.9
P4 C52 H52B 108.9
H52A C52 H52B 107.7
B2 C53 P5 113.8(3)
B2 C53 H53A 108.8
P5 C53 H53A 108.8
B2 C53 H53B 108.8
P5 C53 H53B 108.8
H53A C53 H53B 107.7
B2 C54 P6 113.7(3)
B2 C54 H54A 108.8
P6 C54 H54A 108.8
B2 C54 H54B 108.8
P6 C54 H54B 108.8
H54A C54 H54B 107.7
C2R C1R C6R 120.5(9)
C2R C1R H1R 119.8
C6R C1R H1R 119.8
C1R C2R C3R 119.6(9)
C1R C2R H2R 120.2
C3R C2R H2R 120.2
C2R C3R C4R 120.4(9)
C2R C3R H3R 119.8
C4R C3R H3R 119.8
C5R C4R C3R 118.6(9)
C5R C4R H4R 120.7
C3R C4R H4R 120.7
C6R C5R C4R 120.1(9)
C6R C5R H5R 119.9
C4R C5R H5R 119.9
C5R C6R C1R 120.7(9)
C5R C6R H6R 119.7
C1R C6R H6R 119.7
C6S C1S C2S 120.6(14)
C6S C1S H1S 119.7
C2S C1S H1S 119.7
C3S C2S C1S 120.1(14)
C3S C2S H2S 119.9
C1S C2S H2S 119.9
C2S C3S C4S 119.6(14)
C2S C3S H3S 120.2
C4S C3S H3S 120.2
C5S C4S C3S 119.8(14)
C5S C4S H4S 120.1
C3S C4S H4S 120.1
C6S C5S C4S 120.6(14)
C6S C5S H5S 119.7
C4S C5S H5S 119.7
C1S C6S C5S 119.2(14)
C1S C6S H6S 120.4
C5S C6S H6S 120.4
C6Y C1Y C2Y 121.9(9)
C6Y C1Y H1Y 119.1
C2Y C1Y H1Y 119.1
C3Y C2Y C1Y 118.1(8)
C3Y C2Y H2Y 120.9
C1Y C2Y H2Y 120.9
C2Y C3Y C4Y 120.3(8)
C2Y C3Y H3Y 119.9
C4Y C3Y H3Y 119.9
C5Y C4Y C3Y 119.8(8)
C5Y C4Y H4Y 120.1
C3Y C4Y H4Y 120.1
C4Y C5Y C6Y 119.4(7)
C4Y C5Y H5Y 120.3
C6Y C5Y H5Y 120.3
C1Y C6Y C5Y 119.7(8)
C1Y C6Y H6Y 120.2
C5Y C6Y H6Y 120.2
C6X C1X C2X 118.7(17)
C6X C1X H1X 120.6
C2X C1X H1X 120.6
C3X C2X C1X 122.0(17)
C3X C2X H2X 119.0
C1X C2X H2X 119.0
C2X C3X C4X 119.6(17)
C2X C3X H3X 120.2
C4X C3X H3X 120.2
C5X C4X C3X 118.6(17)
C5X C4X H4T 120.7
C3X C4X H4T 120.7
C4X C5X C6X 120.7(17)
C4X C5X H5X 119.6
C6X C5X H5X 119.6
C1X C6X C5X 119.7(17)
C1X C6X H6X 120.2
C5X C6X H6X 120.2
C6W C1W C2W 121.0(9)
C6W C1W H1W 119.5
C2W C1W H1W 119.5
C3W C2W C1W 118.2(9)
C3W C2W H2W 120.9
C1W C2W H2W 120.9
C4W C3W C2W 121.5(10)
C4W C3W H3W 119.3
C2W C3W H3W 119.3
C3W C4W C5W 119.1(11)
C3W C4W H4W 120.4
C5W C4W H4W 120.4
C6W C5W C4W 121.2(10)
C6W C5W H5W 119.4
C4W C5W H5W 119.4
C5W C6W C1W 118.7(10)
C5W C6W H6W 120.6
C1W C6W H6W 120.6
C6Z C1Z C2Z 119.3(14)
C6Z C1Z H1Z 120.3
C2Z C1Z H1Z 120.3
C3Z C2Z C1Z 119.9(14)
C3Z C2Z H2Z 120.1
C1Z C2Z H2Z 120.1
C2Z C3Z C4Z 120.7(14)
C2Z C3Z H3Z 119.6
C4Z C3Z H3Z 119.6
C3Z C4Z C5Z 120.2(14)
C3Z C4Z H4Z 119.9
C5Z C4Z H4Z 119.9
C6Z C5Z C4Z 118.4(14)
C6Z C5Z H5Z 120.8
C4Z C5Z H5Z 120.8
C1Z C6Z C5Z 121.4(15)
C1Z C6Z H6Z 119.3
C5Z C6Z H6Z 119.3

loop_
_geom_bond_atom_site_label_1
_geom_bond_atom_site_label_2
_geom_bond_distance
Fe1 N1 1.884(4)
Fe1 N4 1.972(4)
Fe1 N3 1.980(4)
Fe1 P2 2.2480(13)
Fe1 P1 2.2641(13)
Fe1 P3 2.2950(12)
Fe2 N2 1.889(4)
Fe2 N3 1.975(4)
Fe2 N4 2.005(4)
Fe2 P6 2.2356(12)
Fe2 P5 2.2403(12)
Fe2 P4 2.2875(13)
N1 N2 1.281(5)
N1 H1N 0.929(18)
N2 H2N 0.919(18)
N3 N4 1.458(5)
N3 H3N 0.915(15)
N4 H4N 0.878(15)
P1 C7 1.818(5)
P1 C16A 1.844(9)
P1 C16 1.855(8)
P1 C10 1.859(4)
C10 C15 1.355(6)
C10 C11 1.377(6)
C11 C12 1.382(7)
C11 H11 0.9500
C12 C13 1.344(7)
C12 H12 0.9500
C13 C14 1.369(7)
C13 H13 0.9500
C14 C15 1.393(6)
C14 H14 0.9500
C15 H15 0.9500
C16 C17 1.359(10)
C16 C21 1.399(10)
C17 C18 1.411(10)
C17 H17B 0.9500
C18 C19 1.346(11)
C18 H18B 0.9500
C19 C20 1.364(11)
C19 H19B 0.9500
C20 C21 1.388(9)
C20 H20B 0.9500
C21 H21B 0.9500
C16A C17A 1.357(11)
C16A C21A 1.390(11)
C17A C18A 1.396(11)
C17A H17A 0.9500
C18A C19A 1.339(12)
C18A H18A 0.9500
C19A C20A 1.362(12)
C19A H19A 0.9500
C20A C21A 1.390(10)
C20A H20A 0.9500
C21A H21A 0.9500
P2 C8 1.819(5)
P2 C28 1.842(5)
P2 C22 1.864(4)
C22 C27 1.384(6)
C22 C23 1.395(6)
C23 C24 1.390(6)
C23 H23 0.9500
C24 C25 1.389(7)
C24 H24 0.9500
C25 C26 1.357(7)
C25 H25 0.9500
C26 C27 1.390(6)
C26 H26 0.9500
C27 H27 0.9500
C28 C33 1.356(6)
C28 C29 1.392(6)
C29 C30 1.406(8)
C29 H29 0.9500
C30 C31 1.374(8)
C30 H30 0.9500
C31 C32 1.331(8)
C31 H31 0.9500
C32 C33 1.382(6)
C32 H32 0.9500
C33 H33 0.9500
P3 C9 1.802(4)
P3 C34 1.847(4)
P3 C40A 1.848(10)
P3 C40 1.864(8)
C34 C35 1.388(5)
C34 C39 1.390(5)
C35 C36 1.384(6)
C35 H35 0.9500
C36 C37 1.387(6)
C36 H36 0.9500
C37 C38 1.361(6)
C37 H37 0.9500
C38 C39 1.381(6)
C38 H38 0.9500
C39 H39 0.9500
C40 C45 1.389(9)
C40 C41 1.390(9)
C41 C42 1.388(9)
C41 H41A 0.9500
C42 C43 1.376(9)
C42 H42A 0.9500
C43 C44 1.363(10)
C43 H43A 0.9500
C44 C45 1.401(10)
C44 H44A 0.9500
C45 H45A 0.9500
C40A C41A 1.384(11)
C40A C45A 1.389(11)
C41A C42A 1.391(11)
C41A H41B 0.9500
C42A C43A 1.364(11)
C42A H42B 0.9500
C43A C44A 1.369(11)
C43A H43B 0.9500
C44A C45A 1.402(11)
C44A H44B 0.9500
C45A H45B 0.9500
P4 C52 1.811(4)
P4 C55A 1.838(11)
P4 C61 1.843(4)
P4 C55 1.855(5)
C55 C60 1.380(7)
C55 C56 1.390(7)
C56 C57 1.385(7)
C56 H56 0.9500
C57 C58 1.367(8)
C57 H57 0.9500
C58 C59 1.362(7)
C58 H58 0.9500
C59 C60 1.386(6)
C59 H59 0.9500
C60 H60 0.9500
C55A C56A 1.378(12)
C55A C60A 1.378(12)
C56A C57A 1.397(12)
C56A H56A 0.9500
C57A C58A 1.359(13)
C57A H57A 0.9500
C58A C59A 1.362(13)
C58A H58A 0.9500
C59A C60A 1.387(12)
C59A H59A 0.9500
C60A H60A 0.9500
C61 C62 1.372(6)
C61 C66 1.397(6)
C62 C63 1.403(6)
C62 H62 0.9500
C63 C64 1.377(7)
C63 H63 0.9500
C64 C65 1.368(7)
C64 H64 0.9500
C65 C66 1.391(6)
C65 H65 0.9500
C66 H66 0.9500
P5 C53 1.814(4)
P5 C67A 1.844(12)
P5 C73 1.848(4)
P5 C67 1.852(5)
C67 C68 1.371(6)
C67 C72 1.384(6)
C68 C69 1.388(6)
C68 H68B 0.9500
C69 C70 1.351(7)
C69 H69B 0.9500
C70 C71 1.369(8)
C70 H70B 0.9500
C71 C72 1.381(7)
C71 H71B 0.9500
C72 H72B 0.9500
C67A C72A 1.380(12)
C67A C68A 1.381(13)
C68A C69A 1.391(13)
C68A H68A 0.9500
C69A C70A 1.363(13)
C69A H69A 0.9500
C70A C71A 1.366(13)
C70A H70A 0.9500
C71A C72A 1.392(13)
C71A H71A 0.9500
C72A H72A 0.9500
C73 C78 1.345(6)
C73 C74 1.399(6)
C74 C75 1.393(6)
C74 H74 0.9500
C75 C76 1.380(7)
C75 H75 0.9500
C76 C77 1.331(7)
C76 H76 0.9500
C77 C78 1.396(7)
C77 H77 0.9500
C78 H78 0.9500
P6 C54 1.801(4)
P6 C85A 1.817(12)
P6 C79A 1.827(12)
P6 C79 1.850(5)
P6 C85 1.852(5)
C79 C84 1.403(6)
C79 C80 1.409(7)
C80 C81 1.384(7)
C80 H80 0.9500
C81 C82 1.370(7)
C81 H81 0.9500
C82 C83 1.375(7)
C82 H82 0.9500
C83 C84 1.380(6)
C83 H83 0.9500
C84 H84 0.9500
C85 C90 1.379(7)
C85 C86 1.398(7)
C86 C87 1.387(7)
C86 H86A 0.9500
C87 C88 1.372(8)
C87 H87A 0.9500
C88 C89 1.353(8)
C88 H88A 0.9500
C89 C90 1.391(7)
C89 H89A 0.9500
C90 H90A 0.9500
C79A C84A 1.380(12)
C79A C80A 1.385(12)
C80A C81A 1.381(12)
C80A H80A 0.9500
C81A C82A 1.361(13)
C81A H81A 0.9500
C82A C83A 1.361(13)
C82A H82A 0.9500
C83A C84A 1.392(13)
C83A H83A 0.9500
C84A H84A 0.9500
C85A C86A 1.370(12)
C85A C90A 1.380(12)
C86A C87A 1.392(12)
C86A H86B 0.9500
C87A C88A 1.363(13)
C87A H87B 0.9500
C88A C89A 1.358(13)
C88A H88B 0.9500
C89A C90A 1.387(12)
C89A H89B 0.9500
C90A H90B 0.9500
B1 C1 1.638(7)
B1 C8 1.642(8)
B1 C7 1.655(7)
B1 C9 1.666(7)
C1 C6 1.359(6)
C1 C2 1.404(6)
C2 C3 1.387(7)
C2 H2 0.9500
C3 C4 1.388(7)
C3 H3 0.9500
C4 C5 1.335(7)
C4 H4 0.9500
C5 C6 1.401(6)
C5 H5 0.9500
C6 H6 0.9500
C7 H7A 0.9900
C7 H7B 0.9900
C8 H8A 0.9900
C8 H8B 0.9900
C9 H9A 0.9900
C9 H9B 0.9900
B2 C46 1.639(6)
B2 C53 1.656(7)
B2 C52 1.658(7)
B2 C54 1.666(7)
C46 C51 1.379(6)
C46 C47 1.385(7)
C47 C48 1.391(7)
C47 H47 0.9500
C48 C49 1.365(8)
C48 H48 0.9500
C49 C50 1.363(8)
C49 H49 0.9500
C50 C51 1.389(7)
C50 H50 0.9500
C51 H51 0.9500
C52 H52A 0.9900
C52 H52B 0.9900
C53 H53A 0.9900
C53 H53B 0.9900
C54 H54A 0.9900
C54 H54B 0.9900
C1R C2R 1.359(10)
C1R C6R 1.359(10)
C1R H1R 0.9500
C2R C3R 1.359(10)
C2R H2R 0.9500
C3R C4R 1.397(10)
C3R H3R 0.9500
C4R C5R 1.369(10)
C4R H4R 0.9500
C5R C6R 1.357(10)
C5R H5R 0.9500
C6R H6R 0.9500
C1S C6S 1.359(12)
C1S C2S 1.362(12)
C1S H1S 0.9500
C2S C3S 1.359(12)
C2S H2S 0.9500
C3S C4S 1.366(12)
C3S H3S 0.9500
C4S C5S 1.361(12)
C4S H4S 0.9500
C5S C6S 1.361(12)
C5S H5S 0.9500
C6S H6S 0.9500
C1Y C6Y 1.331(9)
C1Y C2Y 1.360(9)
C1Y H1Y 0.9500
C2Y C3Y 1.344(9)
C2Y H2Y 0.9500
C3Y C4Y 1.400(9)
C3Y H3Y 0.9500
C4Y C5Y 1.325(8)
C4Y H4Y 0.9500
C5Y C6Y 1.373(9)
C5Y H5Y 0.9500
C6Y H6Y 0.9500
C1X C6X 1.340(13)
C1X C2X 1.346(13)
C1X H1X 0.9500
C2X C3X 1.340(13)
C2X H2X 0.9500
C3X C4X 1.356(13)
C3X H3X 0.9500
C4X C5X 1.351(13)
C4X H4T 0.9500
C5X C6X 1.362(13)
C5X H5X 0.9500
C6X H6X 0.9500
C1W C6W 1.371(10)
C1W C2W 1.378(10)
C1W H1W 0.9500
C2W C3W 1.362(10)
C2W H2W 0.9500
C3W C4W 1.352(11)
C3W H3W 0.9500
C4W C5W 1.368(10)
C4W H4W 0.9500
C5W C6W 1.350(10)
C5W H5W 0.9500
C6W H6W 0.9500
C1Z C6Z 1.362(12)
C1Z C2Z 1.364(12)
C1Z H1Z 0.9500
C2Z C3Z 1.355(12)
C2Z H2Z 0.9500
C3Z C4Z 1.357(12)
C3Z H3Z 0.9500
C4Z C5Z 1.373(12)
C4Z H4Z 0.9500
C5Z C6Z 1.364(12)
C5Z H5Z 0.9500
C6Z H6Z 0.9500
